data_4305201
loop_
_publ_author_name
'Pavel V. Gushchin'
'Marina R. Tyan'
'Nadezhda A. Bokach'
'Mikhail D. Revenco'
'Matti Haukka'
'Meng-Jiy Wang'
'Cheng-Hsuan Lai'
'Pi-Tai Chou'
'Vadim Yu. Kukushkin'

_publ_section_title
;
Novel Tailoring Reaction for Two Adjacent Coordinated Nitriles Giving
Platinum 1,3,5-Triazapentadiene Complexes
;
_journal_name_full 'Inorganic Chemistry'
_journal_page_first 11487
_journal_page_last 11500
_journal_paper_doi 10.1021/ic702483w
_journal_volume 47
_journal_year 2008
_chemical_formula_moiety 'C6 H13 Cl2 N3 Pt'
_chemical_formula_sum 'C6 H13 Cl2 N3 Pt'
_chemical_formula_weight 393.18
_chemical_name_systematic
;
 ? 
;
_space_group_IT_number 14
_symmetry_cell_setting monoclinic
_symmetry_space_group_name_Hall '-P 2yn'
_symmetry_space_group_name_H-M 'P 1 21/n 1'
_atom_sites_solution_hydrogens mixed
_atom_sites_solution_primary direct
_atom_sites_solution_secondary difmap
_audit_creation_method SHELXL-97
_cell_angle_alpha 90.00
_cell_angle_beta 101.9010(10)
_cell_angle_gamma 90.00
_cell_formula_units_Z 4
_cell_length_a 7.0744(2)
_cell_length_b 10.9430(2)
_cell_length_c 13.4809(3)
_cell_measurement_reflns_used 4526
_cell_measurement_temperature 120(2)
_cell_measurement_theta_max 27.48
_cell_measurement_theta_min 1.00
_cell_volume 1021.19(4)
_computing_cell_refinement 'Denzo/Scalepack (Otwinowski & Minor, 1997)'
_computing_data_collection 'Collect (Bruker AXS BV, 1997-2004)'
_computing_data_reduction 'Denzo/Scalepack (Otwinowski & Minor, 1997)'
_computing_molecular_graphics 'Diamond v.3.1e (Brandenburg, 2007)'
_computing_publication_material 'SHELXL-97 (Sheldrick, 1997)'
_computing_structure_refinement 'SHELXL-97 (Sheldrick, 1997)'
_computing_structure_solution 'SHELXS-97 (Sheldrick, 1997)'
_diffrn_ambient_temperature 120(2)
_diffrn_detector_area_resol_mean 9
_diffrn_measured_fraction_theta_full 0.999
_diffrn_measured_fraction_theta_max 0.999
_diffrn_measurement_device '95mm CCD camera on \k-goniostat'
_diffrn_measurement_device_type 'Nonius KappaCCD'
_diffrn_measurement_method '\f scans and \w scans with \k offset'
_diffrn_radiation_monochromator 'horizontally mounted graphite crystal'
_diffrn_radiation_source 'fine-focus sealed tube'
_diffrn_radiation_type MoK\a
_diffrn_radiation_wavelength 0.71073
_diffrn_reflns_av_R_equivalents 0.0488
_diffrn_reflns_av_sigmaI/netI 0.0217
_diffrn_reflns_limit_h_max 9
_diffrn_reflns_limit_h_min -9
_diffrn_reflns_limit_k_max 14
_diffrn_reflns_limit_k_min -14
_diffrn_reflns_limit_l_max 17
_diffrn_reflns_limit_l_min -17
_diffrn_reflns_number 19450
_diffrn_reflns_theta_full 27.50
_diffrn_reflns_theta_max 27.50
_diffrn_reflns_theta_min 3.09
_exptl_absorpt_coefficient_mu 14.215
_exptl_absorpt_correction_T_max 0.4251
_exptl_absorpt_correction_T_min 0.1478
_exptl_absorpt_correction_type multi-scan
_exptl_absorpt_process_details 'Xprep in Shelxtl v.6.14-1 (Sheldrick, 2005)'
_exptl_crystal_colour yellow
_exptl_crystal_density_diffrn 2.557
_exptl_crystal_density_method 'not measured'
_exptl_crystal_description block
_exptl_crystal_F_000 728
_exptl_crystal_size_max 0.20
_exptl_crystal_size_mid 0.08
_exptl_crystal_size_min 0.06
_refine_diff_density_max 1.015
_refine_diff_density_min -1.452
_refine_diff_density_rms 0.154
_refine_ls_extinction_method none
_refine_ls_goodness_of_fit_ref 1.092
_refine_ls_hydrogen_treatment constr
_refine_ls_matrix_type full
_refine_ls_number_parameters 111
_refine_ls_number_reflns 2338
_refine_ls_number_restraints 0
_refine_ls_restrained_S_all 1.092
_refine_ls_R_factor_all 0.0217
_refine_ls_R_factor_gt 0.0185
_refine_ls_shift/su_max 0.003
_refine_ls_shift/su_mean 0.000
_refine_ls_structure_factor_coef Fsqd
_refine_ls_weighting_details 'calc w=1/[\s^2^(Fo^2^)+(0.0206P)^2^+1.4980P] where P=(Fo^2^+2Fc^2^)/3'
_refine_ls_weighting_scheme calc
_refine_ls_wR_factor_gt 0.0432
_refine_ls_wR_factor_ref 0.0445
_reflns_number_gt 2149
_reflns_number_total 2338
_reflns_threshold_expression >2sigma(I)
_cod_data_source_file ic702483w-gushchin_2.cif
_cod_data_source_block 2
_cod_original_sg_symbol_H-M 'P 21/n'
_cod_database_code 4305201

loop_
_symmetry_equiv_pos_as_xyz
'x, y, z'
'-x+1/2, y+1/2, -z+1/2'
'-x, -y, -z'
'x-1/2, -y-1/2, z-1/2'

loop_
_atom_site_label
_atom_site_type_symbol
_atom_site_fract_x
_atom_site_fract_y
_atom_site_fract_z
_atom_site_U_iso_or_equiv
_atom_site_adp_type
_atom_site_occupancy
_atom_site_symmetry_multiplicity
_atom_site_calc_flag
_atom_site_refinement_flags
_atom_site_disorder_assembly
_atom_site_disorder_group
Pt1 Pt 0.776206(18) 0.920444(11) 0.855682(9) 0.01420(6) Uani 1 1 d . . .
Cl1 Cl 0.57147(13) 1.08301(7) 0.86508(6) 0.02086(18) Uani 1 1 d . . .
Cl2 Cl 0.77022(12) 0.95473(8) 0.68504(6) 0.01855(17) Uani 1 1 d . . .
N1 N 0.9497(4) 0.7808(3) 0.8513(2) 0.0175(6) Uani 1 1 d . . .
H1 H 0.9543 0.7598 0.7826 0.026 Uiso 1 1 d . . .
N2 N 0.7948(4) 0.8919(3) 1.0018(2) 0.0176(6) Uani 1 1 d . . .
H2 H 0.7119 0.9401 1.0361 0.026 Uiso 1 1 d . . .
N3 N 1.0270(4) 0.7381(3) 1.02411(19) 0.0176(6) Uani 1 1 d . . .
H3 H 1.1126 0.7031 1.0792 0.026 Uiso 1 1 d . . .
C1 C 1.0438(5) 0.7180(3) 0.9262(3) 0.0171(7) Uani 1 1 d . . .
C2 C 0.9057(5) 0.8176(3) 1.0601(2) 0.0167(7) Uani 1 1 d . . .
C3 C 1.1834(5) 0.6183(4) 0.9125(3) 0.0215(7) Uani 1 1 d . . .
H2A H 1.1620 0.5960 0.8399 0.026 Uiso 1 1 calc R . ..
H2B H 1.1580 0.5450 0.9507 0.026 Uiso 1 1 calc R . ..
C4 C 1.3936(6) 0.6575(4) 0.9491(3) 0.0249(8) Uani 1 1 d . . .
H4A H 1.4179 0.7323 0.9136 0.037 Uiso 1 1 calc R . ..
H4B H 1.4794 0.5924 0.9348 0.037 Uiso 1 1 calc R . ..
H4C H 1.4184 0.6730 1.0222 0.037 Uiso 1 1 calc R . ..
C9 C 0.9104(5) 0.8063(3) 1.1721(2) 0.0186(7) Uani 1 1 d . . .
H9A H 0.8487 0.8789 1.1956 0.022 Uiso 1 1 calc R . ..
H9B H 1.0461 0.8030 1.2097 0.022 Uiso 1 1 calc R . ..
C10 C 0.8041(5) 0.6908(3) 1.1941(3) 0.0217(7) Uani 1 1 d . . .
H10A H 0.6685 0.6956 1.1590 0.033 Uiso 1 1 calc R .. .
H10B H 0.8115 0.6839 1.2673 0.033 Uiso 1 1 calc R .. .
H10C H 0.8644 0.6190 1.1702 0.033 Uiso 1 1 calc R .. .

loop_
_atom_site_aniso_label
_atom_site_aniso_U_11
_atom_site_aniso_U_22
_atom_site_aniso_U_33
_atom_site_aniso_U_23
_atom_site_aniso_U_13
_atom_site_aniso_U_12
Pt1 0.01426(8) 0.01644(8) 0.01178(8) -0.00033(4) 0.00239(5) 0.00053(5)
Cl1 0.0226(4) 0.0223(4) 0.0181(4) 0.0011(3) 0.0052(3) 0.0077(3)
Cl2 0.0214(4) 0.0213(4) 0.0128(4) 0.0006(3) 0.0034(3) -0.0011(3)
N1 0.0168(15) 0.0230(15) 0.0129(13) -0.0005(11) 0.0035(11) 0.0031(12)
N2 0.0176(15) 0.0208(14) 0.0149(14) -0.0012(12) 0.0046(11) 0.0015(12)
N3 0.0160(14) 0.0244(15) 0.0114(13) 0.0002(11) 0.0006(11) 0.0049(12)
C1 0.0150(16) 0.0185(16) 0.0180(16) -0.0024(13) 0.0035(13) -0.0012(13)
C2 0.0154(17) 0.0196(17) 0.0159(16) -0.0037(13) 0.0048(13) -0.0023(13)
C3 0.0170(18) 0.0291(19) 0.0180(17) -0.0052(15) 0.0028(14) 0.0080(15)
C4 0.0225(19) 0.031(2) 0.0202(17) -0.0003(15) 0.0029(15) 0.0057(16)
C9 0.0221(19) 0.0204(17) 0.0131(15) -0.0003(13) 0.0032(13) 0.0035(14)
C10 0.0238(19) 0.0242(18) 0.0181(17) -0.0008(14) 0.0070(15) 0.0012(15)

loop_
_atom_type_symbol
_atom_type_description
_atom_type_scat_dispersion_real
_atom_type_scat_dispersion_imag
_atom_type_scat_source
C C 0.0033 0.0016 'International Tables Vol C Tables 4.2.6.8 and 6.1.1.4'
H H 0.0000 0.0000 'International Tables Vol C Tables 4.2.6.8 and 6.1.1.4'
N N 0.0061 0.0033 'International Tables Vol C Tables 4.2.6.8 and 6.1.1.4'
Cl Cl 0.1484 0.1585 'International Tables Vol C Tables 4.2.6.8 and 6.1.1.4'
Pt Pt -1.7033 8.3905 'International Tables Vol C Tables 4.2.6.8 and 6.1.1.4'

loop_
_geom_angle_atom_site_label_1
_geom_angle_atom_site_label_2
_geom_angle_atom_site_label_3
_geom_angle
_geom_angle_site_symmetry_1
_geom_angle_site_symmetry_3
_geom_angle_publ_flag
N1 Pt1 N2 89.63(12) . . yes
N1 Pt1 Cl1 178.50(8) . . ?
N2 Pt1 Cl1 88.90(9) . . ?
N1 Pt1 Cl2 88.83(8) . . ?
N2 Pt1 Cl2 177.26(9) . . ?
Cl1 Pt1 Cl2 92.65(3) . . yes
C1 N1 Pt1 128.0(2) . . ?
C1 N1 H1 120.9 . . ?
Pt1 N1 H1 111.1 . . ?
C2 N2 Pt1 128.3(2) . . ?
C2 N2 H2 113.9 . . ?
Pt1 N2 H2 117.8 . . ?
C1 N3 C2 128.7(3) . . yes
C1 N3 H3 121.9 . . ?
C2 N3 H3 109.0 . . ?
N1 C1 N3 122.5(3) . . ?
N1 C1 C3 122.4(3) . . ?
N3 C1 C3 115.1(3) . . ?
N2 C2 N3 122.1(3) . . ?
N2 C2 C9 123.4(3) . . ?
N3 C2 C9 114.4(3) . . ?
C1 C3 C4 112.1(3) . . ?
C1 C3 H2A 109.2 . . ?
C4 C3 H2A 109.2 . . ?
C1 C3 H2B 109.2 . . ?
C4 C3 H2B 109.2 . . ?
H2A C3 H2B 107.9 . . ?
C3 C4 H4A 109.5 . . ?
C3 C4 H4B 109.5 . . ?
H4A C4 H4B 109.5 . . ?
C3 C4 H4C 109.5 . . ?
H4A C4 H4C 109.5 . . ?
H4B C4 H4C 109.5 . . ?
C2 C9 C10 110.6(3) . . ?
C2 C9 H9A 109.5 . . ?
C10 C9 H9A 109.5 . . ?
C2 C9 H9B 109.5 . . ?
C10 C9 H9B 109.5 . . ?
H9A C9 H9B 108.1 . . ?
C9 C10 H10A 109.5 . . ?
C9 C10 H10B 109.5 . . ?
H10A C10 H10B 109.5 . . ?
C9 C10 H10C 109.5 . . ?
H10A C10 H10C 109.5 . . ?
H10B C10 H10C 109.5 . . ?

loop_
_geom_bond_atom_site_label_1
_geom_bond_atom_site_label_2
_geom_bond_distance
_geom_bond_site_symmetry_2
_geom_bond_publ_flag
Pt1 N1 1.969(3) . yes
Pt1 N2 1.971(3) . yes
Pt1 Cl1 2.3139(8) . yes
Pt1 Cl2 2.3226(8) . yes
N1 C1 1.287(5) . yes
N1 H1 0.9606 . ?
N2 C2 1.281(5) . yes
N2 H2 0.9740 . ?
N3 C1 1.368(4) . yes
N3 C2 1.379(4) . yes
N3 H3 0.9376 . ?
C1 C3 1.508(5) . ?
C2 C9 1.508(4) . ?
C3 C4 1.528(5) . ?
C3 H2A 0.9900 . ?
C3 H2B 0.9900 . ?
C4 H4A 0.9800 . ?
C4 H4B 0.9800 . ?
C4 H4C 0.9800 . ?
C9 C10 1.530(5) . ?
C9 H9A 0.9900 . ?
C9 H9B 0.9900 . ?
C10 H10A 0.9800 . ?
C10 H10B 0.9800 . ?
C10 H10C 0.9800 . ?

loop_
_geom_hbond_atom_site_label_D
_geom_hbond_atom_site_label_H
_geom_hbond_atom_site_label_A
_geom_hbond_distance_DH
_geom_hbond_distance_HA
_geom_hbond_distance_DA
_geom_hbond_angle_DHA
_geom_hbond_site_symmetry_A
_geom_hbond_publ_flag
N3 H3 Cl2 0.94 2.37 3.252(3) 157.2 4_676 yes
